data_7058560
loop_
_publ_author_name
'Torubaev, Yury V.'
'Dolgushin, Fedor M.'
'Skabitsky, Ivan V.'
'Popova, Alexandra E.'

_publ_section_title
;
 Isomorphic substitution in molecular crystals and geometry of hypervalent
 tellurium: comments inspired by a case study of RMeTeI2 and
 [RMe2Te]+I&#x2212; (R = Ph, Fc)
;
_journal_issue 31
_journal_name_full 'New Journal of Chemistry'
_journal_page_first 12225
_journal_paper_doi 10.1039/C9NJ02318F
_journal_volume 43
_journal_year 2019
_chemical_formula_sum 'C11.98 H14.94 Fe I1.02 Te'
_chemical_formula_weight 471.97
_chemical_name_systematic 'dimethyl- ferrocenyl-telluronium iodide'
_space_group_crystal_system monoclinic
_space_group_IT_number 15
_space_group_name_Hall '-C 2yc'
_space_group_name_H-M_alt 'C 1 2/c 1'
_symmetry_space_group_name_Hall '-C 2yc'
_symmetry_space_group_name_H-M 'C 1 2/c 1'
_atom_sites_solution_hydrogens geom
_atom_sites_solution_primary direct
_audit_creation_method SHELXL-2014/7
_audit_update_record
;
2019-05-01 deposited with the CCDC.    2019-07-02 downloaded from the CCDC.
;
_cell_angle_alpha 90
_cell_angle_beta 101.1130(10)
_cell_angle_gamma 90
_cell_formula_units_Z 8
_cell_length_a 31.1873(7)
_cell_length_b 9.2700(2)
_cell_length_c 9.4527(2)
_cell_measurement_reflns_used 9911
_cell_measurement_temperature 150(2)
_cell_measurement_theta_max 30.45
_cell_measurement_theta_min 2.30
_cell_volume 2681.59(10)
_computing_cell_refinement 'Bruker SAINT'
_computing_data_collection 'Bruker APEX2'
_computing_data_reduction 'Bruker SAINT'
_computing_molecular_graphics 'Bruker SHELXTL'
_computing_publication_material 'Bruker SHELXTL'
_computing_structure_refinement 'SHELXL-2014/7 (Sheldrick, 2014)'
_computing_structure_solution 'SHELXS-97 (Sheldrick 2008)'
_diffrn_ambient_temperature 150(2)
_diffrn_measured_fraction_theta_full 1.000
_diffrn_measured_fraction_theta_max 0.999
_diffrn_measurement_device_type 'Bruker APEX-II CCD'
_diffrn_measurement_method '\f and \w scans'
_diffrn_radiation_type MoK\a
_diffrn_radiation_wavelength 0.71073
_diffrn_reflns_av_R_equivalents 0.0394
_diffrn_reflns_av_unetI/netI 0.0267
_diffrn_reflns_Laue_measured_fraction_full 1.000
_diffrn_reflns_Laue_measured_fraction_max 0.999
_diffrn_reflns_limit_h_max 41
_diffrn_reflns_limit_h_min -42
_diffrn_reflns_limit_k_max 12
_diffrn_reflns_limit_k_min -12
_diffrn_reflns_limit_l_max 12
_diffrn_reflns_limit_l_min -12
_diffrn_reflns_number 24776
_diffrn_reflns_point_group_measured_fraction_full 1.000
_diffrn_reflns_point_group_measured_fraction_max 0.999
_diffrn_reflns_theta_full 25.242
_diffrn_reflns_theta_max 28.999
_diffrn_reflns_theta_min 2.296
_exptl_absorpt_coefficient_mu 5.576
_exptl_absorpt_correction_T_max 0.808
_exptl_absorpt_correction_T_min 0.529
_exptl_absorpt_correction_type multi-scan
_exptl_absorpt_process_details SADABS
_exptl_crystal_colour orange
_exptl_crystal_density_diffrn 2.338
_exptl_crystal_description prism
_exptl_crystal_F_000 1751
_exptl_crystal_size_max 0.150
_exptl_crystal_size_mid 0.080
_exptl_crystal_size_min 0.040
_refine_diff_density_max 0.681
_refine_diff_density_min -0.887
_refine_diff_density_rms 0.132
_refine_ls_extinction_method none
_refine_ls_goodness_of_fit_ref 1.117
_refine_ls_hydrogen_treatment constr
_refine_ls_matrix_type full
_refine_ls_number_parameters 143
_refine_ls_number_reflns 3566
_refine_ls_number_restraints 0
_refine_ls_restrained_S_all 1.117
_refine_ls_R_factor_all 0.0339
_refine_ls_R_factor_gt 0.0275
_refine_ls_shift/su_max 0.001
_refine_ls_shift/su_mean 0.000
_refine_ls_structure_factor_coef Fsqd
_refine_ls_weighting_details 'w=1/[\s^2^(Fo^2^)+(0.0120P)^2^+11.7304P] where P=(Fo^2^+2Fc^2^)/3'
_refine_ls_weighting_scheme calc
_refine_ls_wR_factor_gt 0.0473
_refine_ls_wR_factor_ref 0.0489
_reflns_Friedel_coverage 0.000
_reflns_number_gt 3225
_reflns_number_total 3566
_reflns_threshold_expression 'I > 2\s(I)'
_cod_data_source_file c9nj02318f2.cif
_cod_data_source_block 33
_cod_depositor_comments 'Adding full bibliography for 7058560--7058563.cif.'
_cod_database_code 7058560
_shelx_shelxl_version_number 2014/7
_shelx_space_group_comment
; 
The symmetry employed for this shelxl refinement is uniquely defined 
by the following loop, which should always be used as a source of 
symmetry information in preference to the above space-group names. 
They are only intended as comments. 
;
_shelx_estimated_absorpt_t_min 0.488
_shelx_estimated_absorpt_t_max 0.808

loop_
_space_group_symop_operation_xyz
'x, y, z'
'-x, y, -z+1/2'
'x+1/2, y+1/2, z'
'-x+1/2, y+1/2, -z+1/2'
'-x, -y, -z'
'x, -y, z-1/2'
'-x+1/2, -y+1/2, -z'
'x+1/2, -y+1/2, z-1/2'

loop_
_atom_site_label
_atom_site_type_symbol
_atom_site_fract_x
_atom_site_fract_y
_atom_site_fract_z
_atom_site_U_iso_or_equiv
_atom_site_adp_type
_atom_site_occupancy
_atom_site_site_symmetry_order
_atom_site_calc_flag
_atom_site_refinement_flags_posn
_atom_site_refinement_flags_adp
_atom_site_refinement_flags_occupancy
_atom_site_disorder_assembly
_atom_site_disorder_group
Te1 Te 0.44512(2) 0.16044(2) 0.55093(2) 0.01528(6) Uani 1 1 d . . . . .
I1 I 0.55943(2) 0.22048(2) 0.55936(2) 0.02136(6) Uani 1 1 d . . . . .
Fe1 Fe 0.32894(2) 0.26235(5) 0.38600(5) 0.01823(10) Uani 1 1 d . . . . .
C1 C 0.44810(14) 0.3880(6) 0.5766(5) 0.0269(10) Uani 0.9788(14) 1 d . . P A 1
H1A H 0.4230 0.4323 0.5131 0.040 Uiso 0.9788(14) 1 calc R U P A 1
H1B H 0.4752 0.4242 0.5515 0.040 Uiso 0.9788(14) 1 calc R U P A 1
H1C H 0.4475 0.4127 0.6770 0.040 Uiso 0.9788(14) 1 calc R U P A 1
I11 I 0.4477(5) 0.4421(17) 0.5537(16) 0.027(4) Uiso 0.0212(14) 1 d . . P A 2
C2 C 0.44800(12) 0.1613(4) 0.3278(4) 0.0248(7) Uani 1 1 d . . . . .
H2A H 0.4690 0.0885 0.3091 0.037 Uiso 1 1 calc R U . . .
H2B H 0.4573 0.2567 0.3007 0.037 Uiso 1 1 calc R U . . .
H2C H 0.4190 0.1391 0.2708 0.037 Uiso 1 1 calc R U . . .
C3 C 0.37652(10) 0.1525(3) 0.5225(3) 0.0170(6) Uani 1 1 d . . . . .
C4 C 0.34722(11) 0.0535(4) 0.4364(4) 0.0222(7) Uani 1 1 d . . . . .
H4A H 0.3552 -0.0204 0.3689 0.027 Uiso 1 1 calc R U . . .
C5 C 0.30482(11) 0.0800(4) 0.4638(4) 0.0259(8) Uani 1 1 d . . . . .
H5A H 0.2775 0.0282 0.4180 0.031 Uiso 1 1 calc R U . . .
C6 C 0.30743(11) 0.1929(4) 0.5665(4) 0.0250(8) Uani 1 1 d . . . . .
H6A H 0.2824 0.2343 0.6052 0.030 Uiso 1 1 calc R U . . .
C7 C 0.35161(11) 0.2382(4) 0.6032(3) 0.0199(7) Uani 1 1 d . . . . .
H7A H 0.3632 0.3167 0.6725 0.024 Uiso 1 1 calc R U . . .
C8 C 0.35601(13) 0.3911(4) 0.2493(4) 0.0319(9) Uani 1 1 d . . . . .
H8A H 0.3878 0.3987 0.2466 0.038 Uiso 1 1 calc R U . . .
C9 C 0.32609(15) 0.2929(4) 0.1691(4) 0.0349(10) Uani 1 1 d . . . . .
H9A H 0.3329 0.2193 0.0993 0.042 Uiso 1 1 calc R U . . .
C10 C 0.28494(14) 0.3176(4) 0.2055(4) 0.0357(10) Uani 1 1 d . . . . .
H10A H 0.2573 0.2646 0.1654 0.043 Uiso 1 1 calc R U . . .
C11 C 0.28937(13) 0.4308(4) 0.3084(4) 0.0319(9) Uani 1 1 d . . . . .
H11A H 0.2655 0.4718 0.3531 0.038 Uiso 1 1 calc R U . . .
C12 C 0.33314(13) 0.4760(4) 0.3354(4) 0.0295(8) Uani 1 1 d . . . . .
H12A H 0.3460 0.5543 0.4033 0.035 Uiso 1 1 calc R U . . .

loop_
_atom_site_aniso_label
_atom_site_aniso_U_11
_atom_site_aniso_U_22
_atom_site_aniso_U_33
_atom_site_aniso_U_23
_atom_site_aniso_U_13
_atom_site_aniso_U_12
Te1 0.01523(10) 0.01511(10) 0.01579(10) 0.00156(8) 0.00371(8) 0.00082(8)
I1 0.02156(11) 0.02157(11) 0.02059(11) 0.00023(8) 0.00313(8) -0.00012(9)
Fe1 0.0187(2) 0.0166(2) 0.0183(2) 0.00299(18) 0.00075(19) 0.00175(19)
C1 0.028(2) 0.020(2) 0.033(2) 0.0032(19) 0.0080(17) -0.0002(18)
C2 0.0258(18) 0.0291(19) 0.0217(17) -0.0006(14) 0.0101(15) 0.0010(15)
C3 0.0154(15) 0.0187(16) 0.0166(15) 0.0026(12) 0.0027(12) 0.0010(13)
C4 0.0250(17) 0.0141(15) 0.0254(17) 0.0033(13) -0.0004(14) 0.0001(13)
C5 0.0205(17) 0.0233(18) 0.0313(19) 0.0070(15) -0.0017(15) -0.0047(14)
C6 0.0180(16) 0.032(2) 0.0258(18) 0.0082(15) 0.0060(14) 0.0028(14)
C7 0.0192(16) 0.0232(17) 0.0170(15) 0.0014(13) 0.0025(13) 0.0000(13)
C8 0.032(2) 0.035(2) 0.0292(19) 0.0179(17) 0.0080(17) 0.0060(17)
C9 0.057(3) 0.030(2) 0.0160(17) 0.0048(15) 0.0030(18) 0.0103(19)
C10 0.036(2) 0.032(2) 0.031(2) 0.0116(17) -0.0141(18) 0.0020(18)
C11 0.029(2) 0.030(2) 0.037(2) 0.0127(17) 0.0059(17) 0.0129(16)
C12 0.042(2) 0.0160(17) 0.0292(18) 0.0092(14) 0.0037(17) 0.0022(16)

loop_
_atom_type_symbol
_atom_type_description
_atom_type_scat_dispersion_real
_atom_type_scat_dispersion_imag
_atom_type_scat_source
C C 0.0033 0.0016 'International Tables Vol C Tables 4.2.6.8 and 6.1.1.4'
H H 0.0000 0.0000 'International Tables Vol C Tables 4.2.6.8 and 6.1.1.4'
Fe Fe 0.3463 0.8444 'International Tables Vol C Tables 4.2.6.8 and 6.1.1.4'
I I -0.4742 1.8119 'International Tables Vol C Tables 4.2.6.8 and 6.1.1.4'
Te Te -0.5308 1.6751 'International Tables Vol C Tables 4.2.6.8 and 6.1.1.4'

loop_
_geom_angle_atom_site_label_1
_geom_angle_atom_site_label_2
_geom_angle_atom_site_label_3
_geom_angle
C3 Te1 C1 94.05(14)
C3 Te1 C2 96.30(13)
C1 Te1 C2 95.74(16)
C3 Te1 I11 93.7(3)
C2 Te1 I11 89.9(3)
C11 Fe1 C10 40.79(16)
C11 Fe1 C3 157.84(15)
C10 Fe1 C3 160.85(15)
C11 Fe1 C5 121.60(15)
C10 Fe1 C5 105.89(15)
C3 Fe1 C5 68.47(13)
C11 Fe1 C12 40.19(16)
C10 Fe1 C12 67.95(16)
C3 Fe1 C12 123.99(15)
C5 Fe1 C12 158.21(16)
C11 Fe1 C4 158.49(15)
C10 Fe1 C4 122.98(15)
C3 Fe1 C4 41.01(13)
C5 Fe1 C4 40.53(14)
C12 Fe1 C4 160.24(15)
C11 Fe1 C7 120.81(15)
C10 Fe1 C7 155.81(16)
C3 Fe1 C7 40.91(13)
C5 Fe1 C7 68.23(14)
C12 Fe1 C7 108.33(14)
C4 Fe1 C7 68.72(13)
C11 Fe1 C6 105.49(15)
C10 Fe1 C6 119.95(16)
C3 Fe1 C6 68.43(13)
C5 Fe1 C6 40.52(15)
C12 Fe1 C6 122.91(15)
C4 Fe1 C6 68.37(14)
C7 Fe1 C6 40.42(13)
C11 Fe1 C9 68.19(16)
C10 Fe1 C9 40.30(17)
C3 Fe1 C9 125.87(15)
C5 Fe1 C9 121.67(16)
C12 Fe1 C9 68.03(16)
C4 Fe1 C9 108.60(15)
C7 Fe1 C9 162.62(16)
C6 Fe1 C9 156.08(17)
C11 Fe1 C8 67.81(15)
C10 Fe1 C8 67.66(17)
C3 Fe1 C8 110.52(14)
C5 Fe1 C8 158.52(16)
C12 Fe1 C8 40.45(15)
C4 Fe1 C8 124.43(15)
C7 Fe1 C8 126.05(15)
C6 Fe1 C8 160.66(16)
C9 Fe1 C8 40.27(16)
Te1 C1 H1A 109.5
Te1 C1 H1B 109.5
H1A C1 H1B 109.5
Te1 C1 H1C 109.5
H1A C1 H1C 109.5
H1B C1 H1C 109.5
Te1 C2 H2A 109.5
Te1 C2 H2B 109.5
H2A C2 H2B 109.5
Te1 C2 H2C 109.5
H2A C2 H2C 109.5
H2B C2 H2C 109.5
C7 C3 C4 107.8(3)
C7 C3 Fe1 69.89(18)
C4 C3 Fe1 69.76(18)
C7 C3 Te1 123.8(2)
C4 C3 Te1 128.0(2)
Fe1 C3 Te1 131.31(16)
C5 C4 C3 107.5(3)
C5 C4 Fe1 69.55(19)
C3 C4 Fe1 69.22(18)
C5 C4 H4A 126.3
C3 C4 H4A 126.3
Fe1 C4 H4A 126.3
C4 C5 C6 108.7(3)
C4 C5 Fe1 69.92(19)
C6 C5 Fe1 70.1(2)
C4 C5 H5A 125.7
C6 C5 H5A 125.7
Fe1 C5 H5A 125.7
C7 C6 C5 108.1(3)
C7 C6 Fe1 69.68(19)
C5 C6 Fe1 69.4(2)
C7 C6 H6A 126.0
C5 C6 H6A 126.0
Fe1 C6 H6A 126.0
C6 C7 C3 107.9(3)
C6 C7 Fe1 69.90(19)
C3 C7 Fe1 69.20(18)
C6 C7 H7A 126.0
C3 C7 H7A 126.0
Fe1 C7 H7A 126.0
C9 C8 C12 108.1(4)
C9 C8 Fe1 69.8(2)
C12 C8 Fe1 69.5(2)
C9 C8 H8A 125.9
C12 C8 H8A 125.9
Fe1 C8 H8A 125.9
C10 C9 C8 107.6(4)
C10 C9 Fe1 69.2(2)
C8 C9 Fe1 69.9(2)
C10 C9 H9A 126.2
C8 C9 H9A 126.2
Fe1 C9 H9A 126.2
C9 C10 C11 108.3(4)
C9 C10 Fe1 70.5(2)
C11 C10 Fe1 69.6(2)
C9 C10 H10A 125.8
C11 C10 H10A 125.8
Fe1 C10 H10A 125.8
C12 C11 C10 107.9(4)
C12 C11 Fe1 70.3(2)
C10 C11 Fe1 69.6(2)
C12 C11 H11A 126.0
C10 C11 H11A 126.0
Fe1 C11 H11A 126.0
C11 C12 C8 108.0(4)
C11 C12 Fe1 69.5(2)
C8 C12 Fe1 70.1(2)
C11 C12 H12A 126.0
C8 C12 H12A 126.0
Fe1 C12 H12A 126.0

loop_
_geom_bond_atom_site_label_1
_geom_bond_atom_site_label_2
_geom_bond_distance
Te1 C3 2.105(3)
Te1 C1 2.124(5)
Te1 C2 2.129(3)
Te1 I11 2.612(16)
Fe1 C11 2.037(4)
Fe1 C10 2.038(4)
Fe1 C3 2.041(3)
Fe1 C5 2.044(3)
Fe1 C12 2.048(3)
Fe1 C4 2.048(3)
Fe1 C7 2.050(3)
Fe1 C6 2.053(3)
Fe1 C9 2.055(4)
Fe1 C8 2.056(4)
C1 H1A 0.9800
C1 H1B 0.9800
C1 H1C 0.9800
C2 H2A 0.9800
C2 H2B 0.9800
C2 H2C 0.9800
C3 C7 1.430(5)
C3 C4 1.433(5)
C4 C5 1.417(5)
C4 H4A 1.0000
C5 C6 1.419(5)
C5 H5A 1.0000
C6 C7 1.418(5)
C6 H6A 1.0000
C7 H7A 1.0000
C8 C9 1.415(6)
C8 C12 1.419(5)
C8 H8A 1.0000
C9 C10 1.410(6)
C9 H9A 1.0000
C10 C11 1.420(6)
C10 H10A 1.0000
C11 C12 1.404(6)
C11 H11A 1.0000
C12 H12A 1.0000

loop_
_geom_torsion_atom_site_label_1
_geom_torsion_atom_site_label_2
_geom_torsion_atom_site_label_3
_geom_torsion_atom_site_label_4
_geom_torsion
C7 C3 C4 C5 0.5(4)
Fe1 C3 C4 C5 -59.3(2)
Te1 C3 C4 C5 173.5(2)
C7 C3 C4 Fe1 59.8(2)
Te1 C3 C4 Fe1 -127.2(2)
C3 C4 C5 C6 -0.5(4)
Fe1 C4 C5 C6 -59.6(2)
C3 C4 C5 Fe1 59.1(2)
C4 C5 C6 C7 0.4(4)
Fe1 C5 C6 C7 -59.1(2)
C4 C5 C6 Fe1 59.5(2)
C5 C6 C7 C3 0.0(4)
Fe1 C6 C7 C3 -59.0(2)
C5 C6 C7 Fe1 58.9(2)
C4 C3 C7 C6 -0.3(4)
Fe1 C3 C7 C6 59.4(2)
Te1 C3 C7 C6 -173.7(2)
C4 C3 C7 Fe1 -59.7(2)
Te1 C3 C7 Fe1 126.9(2)
C12 C8 C9 C10 0.1(4)
Fe1 C8 C9 C10 59.2(3)
C12 C8 C9 Fe1 -59.1(2)
C8 C9 C10 C11 -0.1(4)
Fe1 C9 C10 C11 59.5(3)
C8 C9 C10 Fe1 -59.6(2)
C9 C10 C11 C12 0.1(4)
Fe1 C10 C11 C12 60.1(2)
C9 C10 C11 Fe1 -60.1(3)
C10 C11 C12 C8 0.0(4)
Fe1 C11 C12 C8 59.8(2)
C10 C11 C12 Fe1 -59.7(3)
C9 C8 C12 C11 -0.1(4)
Fe1 C8 C12 C11 -59.4(2)
C9 C8 C12 Fe1 59.3(3)
